data_2206772
loop_
_publ_author_name
'Chopra, Deepak'
'Nagarajan, K.'
'Guru Row, T. N.'

_publ_section_title
;
 1-(4-Chlorophenyl)-2,6,6-trimethyl-1,5,6,7-tetrahydro-4<i>H</i>-indol-4-one
;
_journal_coeditor_code OB6566
_journal_issue 9
_journal_name_full 'Acta Crystallographica Section E'
_journal_page_first o3089
_journal_page_last o3091
_journal_paper_doi 10.1107/S1600536805026905
_journal_volume 61
_journal_year 2005
_chemical_formula_iupac 'C17 H18 Cl N O'
_chemical_formula_moiety 'C17 H18 Cl N O'
_chemical_formula_sum 'C17 H18 Cl N O'
_chemical_formula_weight 287.77
_chemical_name_systematic
;
1-(4-Chlorophenyl)-2,6,6-trimethyl-1,5,6,7-tetrahydro-4H-indol-4-one
;
_space_group_IT_number 2
_symmetry_cell_setting triclinic
_symmetry_space_group_name_Hall '-P 1'
_symmetry_space_group_name_H-M 'P -1'
_atom_sites_solution_hydrogens geom
_atom_sites_solution_primary direct
_atom_sites_solution_secondary difmap
_cell_angle_alpha 82.203(10)
_cell_angle_beta 85.384(11)
_cell_angle_gamma 74.530(10)
_cell_formula_units_Z 2
_cell_length_a 8.236(5)
_cell_length_b 9.003(6)
_cell_length_c 10.781(7)
_cell_measurement_reflns_used 835
_cell_measurement_temperature 290(2)
_cell_measurement_theta_max 25.4
_cell_measurement_theta_min 1.6
_cell_volume 762.5(8)
_computing_cell_refinement 'SAINT (Bruker, 2004)'
_computing_data_collection 'SMART (Bruker, 2004)'
_computing_data_reduction SAINT
_computing_molecular_graphics 'ORTEP-3 for Windows (Farrugia, 1997) and CAMERON (Watkin et al., 1993)'
_computing_publication_material 'PLATON (Spek, 2003)'
_computing_structure_refinement 'SHELXL97 (Sheldrick, 1997)'
_computing_structure_solution 'SIR92 (Altomare et al., 1993)'
_diffrn_ambient_temperature 290(2)
_diffrn_measured_fraction_theta_full 0.994
_diffrn_measured_fraction_theta_max 0.946
_diffrn_measurement_device_type 'Bruker SMART CCD area-detector'
_diffrn_measurement_method '\f and \w'
_diffrn_radiation_monochromator graphite
_diffrn_radiation_source 'fine-focus sealed tube'
_diffrn_radiation_type MoK\a
_diffrn_radiation_wavelength 0.71073
_diffrn_reflns_av_R_equivalents 0.0146
_diffrn_reflns_av_sigmaI/netI 0.0191
_diffrn_reflns_limit_h_max 10
_diffrn_reflns_limit_h_min -9
_diffrn_reflns_limit_k_max 11
_diffrn_reflns_limit_k_min -11
_diffrn_reflns_limit_l_max 13
_diffrn_reflns_limit_l_min -13
_diffrn_reflns_number 6193
_diffrn_reflns_reduction_process
;
 ?
;
_diffrn_reflns_theta_full 25.00
_diffrn_reflns_theta_max 26.37
_diffrn_reflns_theta_min 1.91
_exptl_absorpt_coefficient_mu 0.246
_exptl_absorpt_correction_T_max 0.9525
_exptl_absorpt_correction_T_min 0.9049
_exptl_absorpt_correction_type multi-scan
_exptl_absorpt_process_details '(SADABS; Sheldrick, 1996)'
_exptl_crystal_colour colorless
_exptl_crystal_density_diffrn 1.253
_exptl_crystal_density_method 'Not Measured'
_exptl_crystal_description block
_exptl_crystal_F_000 304
_exptl_crystal_size_max 0.35
_exptl_crystal_size_mid 0.25
_exptl_crystal_size_min 0.20
_refine_diff_density_max 0.201
_refine_diff_density_min -0.236
_refine_ls_extinction_method none
_refine_ls_goodness_of_fit_ref 1.038
_refine_ls_hydrogen_treatment refall
_refine_ls_matrix_type full
_refine_ls_number_parameters 253
_refine_ls_number_reflns 2955
_refine_ls_number_restraints 0
_refine_ls_restrained_S_all 1.038
_refine_ls_R_factor_all 0.0471
_refine_ls_R_factor_gt 0.0415
_refine_ls_shift/su_max 0.000
_refine_ls_shift/su_mean 0.000
_refine_ls_structure_factor_coef Fsqd
_refine_ls_weighting_details 'calc w = 1/[\s^2^(Fo^2^)+(0.0651P)^2^+0.1529P] where P = (Fo^2^+2Fc^2^)/3'
_refine_ls_weighting_scheme calc
_refine_ls_wR_factor_gt 0.1124
_refine_ls_wR_factor_ref 0.1180
_reflns_number_gt 2551
_reflns_number_total 2955
_reflns_threshold_expression I>2\s(I)
_cod_data_source_file ob6566.cif
_cod_data_source_block I
_cod_depositor_comments
;
The following automatic conversions were performed:
'_symmetry_cell_setting' value 'Triclinic' changed to 'triclinic'
according to '/home/saulius/struct/CIF-dictionaries/cif_core.dic'
dictionary named 'cif_core.dic' version 2.4.1 from 2010-06-29.

Automatic conversion script
Id: cif_fix_enum 1527 2010-12-29 10:47:43Z saulius 

The following automatic conversions were performed:

'_symmetry_cell_setting' value 'Triclinic' changed to 'triclinic'
according to /home/saulius/struct/CIF-dictionaries/cif_core.dic
dictionary named 'cif_core.dic' version 2.4.1 from 2010-06-29.

Automatic conversion script
Id: cif_fix_values 1715 2011-07-08 13:25:40Z adriana 
;
_cod_original_cell_volume 762.6(8)
_cod_database_code 2206772
_cod_database_fobs_code 2206772

loop_
_symmetry_equiv_pos_as_xyz
x,y,z
-x,-y,-z

loop_
_atom_site_label
_atom_site_fract_x
_atom_site_fract_y
_atom_site_fract_z
_atom_site_U_iso_or_equiv
_atom_site_adp_type
_atom_site_calc_flag
_atom_site_occupancy
_atom_site_type_symbol
Cl1 0.22610(6) 0.51080(6) 0.92814(6) 0.0840(2) Uani d 1 Cl
O1 1.25309(14) -0.29478(14) 0.58307(11) 0.0590(3) Uani d 1 O
N1 0.85995(15) 0.07767(14) 0.77021(11) 0.0449(3) Uani d 1 N
C1 1.01906(19) 0.07759(17) 0.80635(14) 0.0478(4) Uani d 1 C
C2 1.13384(19) -0.03521(17) 0.75142(14) 0.0480(4) Uani d 1 C
C3 1.10407(18) -0.22789(16) 0.59917(13) 0.0437(3) Uani d 1 C
C4 0.9699(2) -0.26438(18) 0.53121(15) 0.0483(4) Uani d 1 C
C5 0.79449(19) -0.23821(17) 0.59854(14) 0.0487(4) Uani d 1 C
C6 0.73860(19) -0.07112(18) 0.63300(16) 0.0489(4) Uani d 1 C
C7 0.87648(17) -0.03390(16) 0.69231(13) 0.0424(3) Uani d 1 C
C8 1.04555(17) -0.10606(16) 0.67895(13) 0.0428(3) Uani d 1 C
C9 0.70423(18) 0.18099(16) 0.80706(14) 0.0445(3) Uani d 1 C
C10 0.6412(3) 0.1644(2) 0.92860(17) 0.0760(6) Uani d 1 C
C11 0.4939(3) 0.2654(3) 0.96555(19) 0.0831(7) Uani d 1 C
C12 0.4112(2) 0.38218(19) 0.88084(16) 0.0552(4) Uani d 1 C
C13 0.4716(2) 0.39954(19) 0.75949(16) 0.0550(4) Uani d 1 C
C14 0.6194(2) 0.29762(18) 0.72264(15) 0.0511(4) Uani d 1 C
C15 1.0408(3) 0.1910(2) 0.8879(2) 0.0678(5) Uani d 1 C
C16 0.8024(3) -0.3546(2) 0.7161(2) 0.0671(5) Uani d 1 C
C17 0.6697(3) -0.2617(3) 0.5107(2) 0.0687(5) Uani d 1 C
H2 1.254(2) -0.060(2) 0.7592(15) 0.053(4) Uiso d 1 H
H4A 0.961(2) -0.199(2) 0.4512(17) 0.055(4) Uiso d 1 H
H4B 1.010(2) -0.376(2) 0.5103(18) 0.068(5) Uiso d 1 H
H6A 0.636(2) -0.056(2) 0.6872(17) 0.061(5) Uiso d 1 H
H6B 0.709(2) 0.001(2) 0.5588(18) 0.061(5) Uiso d 1 H
H10 0.702(3) 0.082(3) 0.985(2) 0.090(7) Uiso d 1 H
H11 0.444(4) 0.255(3) 1.049(3) 0.121(9) Uiso d 1 H
H13 0.413(2) 0.480(2) 0.7017(18) 0.066(5) Uiso d 1 H
H14 0.661(2) 0.307(2) 0.6408(19) 0.062(5) Uiso d 1 H
H15A 1.006(3) 0.163(3) 0.978(3) 0.102(8) Uiso d 1 H
H15B 1.161(4) 0.189(3) 0.886(2) 0.102(8) Uiso d 1 H
H15C 0.984(3) 0.291(3) 0.853(2) 0.091(7) Uiso d 1 H
H16A 0.688(3) -0.341(3) 0.756(2) 0.096(7) Uiso d 1 H
H16B 0.873(3) -0.338(3) 0.777(2) 0.079(6) Uiso d 1 H
H16C 0.843(3) -0.460(3) 0.692(2) 0.089(7) Uiso d 1 H
H17A 0.662(3) -0.190(3) 0.432(2) 0.079(6) Uiso d 1 H
H17B 0.700(3) -0.367(3) 0.488(2) 0.085(6) Uiso d 1 H
H17C 0.553(3) -0.238(3) 0.549(2) 0.089(7) Uiso d 1 H

loop_
_atom_site_aniso_label
_atom_site_aniso_U_11
_atom_site_aniso_U_22
_atom_site_aniso_U_33
_atom_site_aniso_U_12
_atom_site_aniso_U_13
_atom_site_aniso_U_23
Cl1 0.0592(3) 0.0781(4) 0.1039(4) 0.0124(2) 0.0088(3) -0.0409(3)
O1 0.0422(6) 0.0580(7) 0.0654(7) 0.0067(5) 0.0057(5) -0.0117(5)
N1 0.0413(7) 0.0401(6) 0.0493(6) -0.0005(5) -0.0031(5) -0.0112(5)
C1 0.0464(8) 0.0445(8) 0.0503(8) -0.0058(6) -0.0095(6) -0.0064(6)
C2 0.0378(8) 0.0482(8) 0.0536(8) -0.0038(6) -0.0074(6) -0.0023(6)
C3 0.0418(7) 0.0369(7) 0.0446(7) -0.0010(6) 0.0044(6) -0.0001(5)
C4 0.0503(9) 0.0399(8) 0.0511(8) -0.0046(6) 0.0044(6) -0.0113(6)
C5 0.0457(8) 0.0439(8) 0.0566(9) -0.0102(6) 0.0011(6) -0.0118(6)
C6 0.0368(8) 0.0468(8) 0.0610(9) -0.0033(6) -0.0019(7) -0.0145(7)
C7 0.0396(7) 0.0363(7) 0.0473(7) -0.0021(5) -0.0011(6) -0.0070(5)
C8 0.0384(7) 0.0382(7) 0.0468(7) -0.0021(6) -0.0009(6) -0.0041(6)
C9 0.0418(7) 0.0392(7) 0.0487(8) -0.0007(6) -0.0020(6) -0.0113(6)
C10 0.0782(13) 0.0733(12) 0.0493(9) 0.0212(10) 0.0033(9) 0.0017(8)
C11 0.0820(14) 0.0893(15) 0.0519(10) 0.0180(11) 0.0142(9) -0.0085(9)
C12 0.0467(9) 0.0498(8) 0.0666(10) -0.0007(7) 0.0000(7) -0.0238(7)
C13 0.0500(9) 0.0449(8) 0.0624(10) 0.0023(7) -0.0072(7) -0.0066(7)
C14 0.0505(9) 0.0472(8) 0.0488(8) -0.0016(7) -0.0001(7) -0.0056(6)
C15 0.0691(13) 0.0569(11) 0.0795(13) -0.0090(9) -0.0200(10) -0.0205(9)
C16 0.0735(13) 0.0580(11) 0.0704(12) -0.0245(10) 0.0086(10) -0.0021(9)
C17 0.0594(11) 0.0684(12) 0.0850(14) -0.0183(9) -0.0083(10) -0.0263(11)

loop_
_atom_type_symbol
_atom_type_description
_atom_type_scat_dispersion_real
_atom_type_scat_dispersion_imag
_atom_type_scat_source
O O 0.0106 0.0060 'International Tables Vol C Tables 4.2.6.8 and 6.1.1.4'
N N 0.0061 0.0033 'International Tables Vol C Tables 4.2.6.8 and 6.1.1.4'
Cl Cl 0.1484 0.1585 'International Tables Vol C Tables 4.2.6.8 and 6.1.1.4'
H H 0.0000 0.0000 'International Tables Vol C Tables 4.2.6.8 and 6.1.1.4'
C C 0.0033 0.0016 'International Tables Vol C Tables 4.2.6.8 and 6.1.1.4'

loop_
_geom_angle_atom_site_label_1
_geom_angle_atom_site_label_2
_geom_angle_atom_site_label_3
_geom_angle
C7 N1 C1 109.47(12)
C7 N1 C9 125.40(12)
C1 N1 C9 125.11(13)
N1 C7 C8 107.46(13)
N1 C7 C6 126.59(13)
C8 C7 C6 125.95(14)
C3 C4 C5 115.91(13)
C3 C4 H4A 106.5(10)
C5 C4 H4A 108.9(10)
C3 C4 H4B 109.4(11)
C5 C4 H4B 109.6(11)
H4A C4 H4B 105.9(15)
C14 C9 C10 119.84(15)
C14 C9 N1 120.43(14)
C10 C9 N1 119.72(14)
C7 C8 C2 107.70(13)
C7 C8 C3 120.65(14)
C2 C8 C3 131.63(14)
C12 C13 C14 119.24(15)
C12 C13 H13 120.5(12)
C14 C13 H13 120.3(12)
C9 C14 C13 120.22(16)
C9 C14 H14 119.5(12)
C13 C14 H14 120.3(12)
C17 C5 C16 109.45(16)
C17 C5 C4 109.00(15)
C16 C5 C4 109.45(14)
C17 C5 C6 109.49(14)
C16 C5 C6 110.43(15)
C4 C5 C6 109.00(12)
C7 C6 C5 110.33(12)
C7 C6 H6A 111.4(11)
C5 C6 H6A 110.6(11)
C7 C6 H6B 108.9(11)
C5 C6 H6B 110.0(11)
H6A C6 H6B 105.6(15)
C1 C2 C8 107.94(14)
C1 C2 H2 125.2(11)
C8 C2 H2 126.9(11)
C2 C1 N1 107.43(14)
C2 C1 C15 131.05(16)
N1 C1 C15 121.49(15)
O1 C3 C8 123.27(15)
O1 C3 C4 121.14(14)
C8 C3 C4 115.54(13)
C11 C12 C13 121.03(16)
C11 C12 Cl1 119.48(15)
C13 C12 Cl1 119.49(13)
C5 C17 H17C 111.4(13)
C5 C17 H17B 111.8(13)
H17C C17 H17B 109.4(19)
C5 C17 H17A 112.7(13)
H17C C17 H17A 104.1(18)
H17B C17 H17A 107.1(18)
C5 C16 H16B 112.1(13)
C5 C16 H16C 109.0(14)
H16B C16 H16C 110.5(19)
C5 C16 H16A 108.6(14)
H16B C16 H16A 107.1(19)
H16C C16 H16A 109.6(19)
C9 C10 C11 120.11(17)
C9 C10 H10 118.2(14)
C11 C10 H10 121.7(14)
C1 C15 H15C 108.7(15)
C1 C15 H15B 108.8(15)
H15C C15 H15B 106(2)
C1 C15 H15A 111.5(15)
H15C C15 H15A 114(2)
H15B C15 H15A 107(2)
C12 C11 C10 119.56(18)
C12 C11 H11 118.1(17)
C10 C11 H11 122.3(17)

loop_
_geom_bond_atom_site_label_1
_geom_bond_atom_site_label_2
_geom_bond_distance
_geom_bond_publ_flag
Cl1 C12 1.7372(18) yes
O1 C3 1.2244(19) yes
N1 C7 1.3676(19) yes
N1 C1 1.397(2) yes
N1 C9 1.4318(19) yes
C7 C8 1.376(2) ?
C7 C6 1.479(2) ?
C4 C3 1.502(2) ?
C4 C5 1.538(2) ?
C4 H4A 0.972(18) ?
C4 H4B 1.02(2) ?
C9 C14 1.368(2) ?
C9 C10 1.374(3) ?
C8 C2 1.421(2) ?
C8 C3 1.443(2) ?
C13 C12 1.366(3) ?
C13 C14 1.381(2) ?
C13 H13 0.94(2) ?
C14 H14 0.92(2) ?
C5 C17 1.524(3) ?
C5 C16 1.525(3) ?
C5 C6 1.539(2) ?
C6 H6A 0.975(19) ?
C6 H6B 0.962(19) ?
C2 C1 1.355(2) ?
C2 H2 0.959(17) ?
C1 C15 1.487(2) ?
C12 C11 1.364(3) ?
C17 H17C 1.00(2) ?
C17 H17B 0.98(2) ?
C17 H17A 0.99(2) ?
C16 H16B 0.95(2) ?
C16 H16C 0.98(3) ?
C16 H16A 0.99(3) ?
C10 C11 1.374(3) ?
C10 H10 0.95(2) ?
C15 H15C 0.94(3) ?
C15 H15B 0.98(3) ?
C15 H15A 1.01(3) ?
C11 H11 0.96(3) ?

loop_
_geom_hbond_atom_site_label_D
_geom_hbond_atom_site_label_H
_geom_hbond_atom_site_label_A
_geom_hbond_site_symmetry_A
_geom_hbond_distance_DH
_geom_hbond_distance_HA
_geom_hbond_distance_DA
_geom_hbond_angle_DHA
_geom_hbond_publ_flag
C14 H14 O1 2_756 0.92(2) 2.47(2) 3.379(3) 170(2) yes
C13 H13 O1 1_465 0.94(2) 2.38(2) 3.304(2) 171(2) yes
C4 H4A Cg1 2_556 0.97(2) 2.65(2) 3.589(3) 163.0(10) yes

loop_
_geom_torsion_atom_site_label_1
_geom_torsion_atom_site_label_2
_geom_torsion_atom_site_label_3
_geom_torsion_atom_site_label_4
_geom_torsion
_geom_torsion_publ_flag
C1 N1 C7 C8 0.33(16) ?
C9 N1 C7 C8 179.09(13) yes
C1 N1 C7 C6 -179.75(14) ?
C9 N1 C7 C6 -1.0(2) ?
C7 N1 C9 C14 -70.9(2) yes
C1 N1 C9 C14 107.69(18) no
C7 N1 C9 C10 110.2(2) no
C1 N1 C9 C10 -71.2(2) yes
N1 C7 C8 C2 -0.03(16) ?
C6 C7 C8 C2 -179.96(14) ?
N1 C7 C8 C3 -178.55(12) ?
C6 C7 C8 C3 1.5(2) yes
C10 C9 C14 C13 0.6(3) ?
N1 C9 C14 C13 -178.28(14) ?
C12 C13 C14 C9 -0.1(3) ?
C3 C4 C5 C17 173.23(14) ?
C3 C4 C5 C16 -67.10(18) ?
C3 C4 C5 C6 53.77(18) yes
N1 C7 C6 C5 -157.04(14) ?
C8 C7 C6 C5 22.9(2) yes
C17 C5 C6 C7 -166.49(15) ?
C16 C5 C6 C7 72.93(18) ?
C4 C5 C6 C7 -47.34(18) yes
C7 C8 C2 C1 -0.28(17) ?
C3 C8 C2 C1 178.01(14) ?
C8 C2 C1 N1 0.47(16) ?
C8 C2 C1 C15 -177.63(18) ?
C7 N1 C1 C2 -0.50(16) ?
C9 N1 C1 C2 -179.27(13) ?
C7 N1 C1 C15 177.81(16) yes
C9 N1 C1 C15 -1.0(2) ?
C7 C8 C3 O1 179.27(14) ?
C2 C8 C3 O1 1.2(2) ?
C7 C8 C3 C4 1.79(19) yes
C2 C8 C3 C4 -176.32(14) ?
C5 C4 C3 O1 151.94(14) yes
C5 C4 C3 C8 -30.52(18) yes
C14 C13 C12 C11 -0.5(3) ?
C14 C13 C12 Cl1 179.53(13) ?
C14 C9 C10 C11 -0.4(3) ?
N1 C9 C10 C11 178.4(2) ?
C13 C12 C11 C10 0.6(4) ?
Cl1 C12 C11 C10 -179.4(2) ?
C9 C10 C11 C12 -0.2(4) ?

loop_
_cod_related_entry_id
_cod_related_entry_database
_cod_related_entry_code
1 ChemSpider 847078
